data_6000408
loop_
_publ_author_name
'Knorr, K.'
'Jakubus, P.'
'Dabrowska, G.'
'Kurzawa, M.'

_publ_section_title
;
 Crystal structure determination of AlVMoO~7~ from X-ray powder diffraction
 data
;
_journal_coden_ASTM EJSCE5
_journal_issue 6-7
_journal_name_full
;
 European Journal of Solid State and Inorganic Chemistry
;
_journal_page_first 519
_journal_page_last 530
_journal_paper_doi 10.1016/S0992-4361(98)80028-3
_journal_volume 35
_journal_year 1998
_chemical_formula_sum 'Al Mo O7 V'
_chemical_formula_weight 285.859
_space_group_crystal_system orthorhombic
_space_group_IT_number 62
_space_group_name_Hall '-P 2n 2a'
_space_group_name_H-M_alt 'P m c n'
_cell_angle_alpha 90
_cell_angle_beta 90
_cell_angle_gamma 90
_cell_formula_units_Z 4
_cell_length_a 5.3763(3)
_cell_length_b 8.1644(3)
_cell_length_c 12.7312(6)
_cell_volume 558.83(5)
_diffrn_ambient_temperature 293
_diffrn_radiation_probe x-ray
_diffrn_radiation_type CuK\a
_diffrn_radiation_wavelength 1.54056
_exptl_crystal_density_diffrn 3.398
_exptl_crystal_density_meas 3.38
_exptl_crystal_F_000 536
_pd_proc_ls_prof_R_factor 0.094
_pd_proc_ls_prof_wR_factor 0.120
_refine_ls_number_reflns 329
_cod_depositor_comments
;
Rietveld refinements, Fullprof software
;
_cod_database_code 6000408

loop_
_space_group_symop_id
_space_group_symop_operation_xyz
1 x,y,z
2 -x,1/2+y,1/2-z
3 1/2-x,1/2-y,1/2+z
4 1/2+x,-y,-z
5 -x,-y,-z
6 x,1/2-y,1/2+z
7 1/2+x,1/2+y,1/2-z
8 1/2-x,y,z

loop_
_atom_site_label
_atom_site_type_symbol
_atom_site_adp_type
_atom_site_fract_x
_atom_site_fract_y
_atom_site_fract_z
_atom_site_occupancy
_atom_site_U_iso_or_equiv
_atom_site_calc_flag
_atom_site_refinement_flags_posn
_atom_site_refinement_flags_adp
_atom_site_refinement_flags_occupancy
_atom_site_disorder_assembly
_atom_site_disorder_group
Mo Mo Uiso 0.25000 0.0444(3) 0.6449(2) 1.000 0.0257(6) . . . . . .
V V Uiso 0.75000 0.4324(6) 0.5124(3) 1.000 0.0241(13) . . . . . .
Al Al Uiso 0.25000 0.2358(9) 0.3857(6) 1.000 0.030(3) . . . . . .
O1 O Uiso 0.25000 0.1846(12) 0.7485(8) 1.000 0.037(3) . . . . . .
O2 O Uiso 0.75000 0.2973(19) 0.5897(11) 1.000 0.047(5) . . . . . .
O3 O Uiso 0.0010(12) 0.5868(9) 0.1490(7) 1.000 0.047(4) . . . . . .
O4 O Uiso 0.25000 0.1526(16) 0.5274(8) 1.000 0.063(6) . . . . . .
O5 O Uiso 0.0220(16) 0.4101(15) 0.4307(7) 1.000 0.061(4) . . . . . .

loop_
_atom_type_symbol
_atom_type_description
_atom_type_scat_dispersion_real
_atom_type_scat_dispersion_imag
_atom_type_scat_source
Al Al 0.2130 0.2455 ' International Tables Vol C Tables 4.2.6.8 and 6.1.1.4'
Mo Mo -0.0483 2.7339 ' International Tables Vol C Tables 4.2.6.8 and 6.1.1.4'
O O 0.0492 0.0322 ' International Tables Vol C Tables 4.2.6.8 and 6.1.1.4'
V V 0.0687 2.1097 ' International Tables Vol C Tables 4.2.6.8 and 6.1.1.4'

loop_
_geom_angle_atom_site_label_1
_geom_angle_atom_site_label_2
_geom_angle_atom_site_label_3
_geom_angle
_geom_angle_site_symmetry_1
_geom_angle_site_symmetry_2
_geom_angle_site_symmetry_3
_geom_angle_publ_flag
O1 Mo O4 108.5(5) . . . yes
O1 Mo O3 112.7(3) . . 3_555 yes
O1 Mo O3 112.7(3) . . 6_555 yes
O3 Mo O4 110.1(4) 3_555 . . yes
O3 Mo O4 110.1(4) 6_555 . . yes
O3 Mo O3 102.6(4) 3_555 . 6_555 yes
O2 V O5 108.0(5) . . 1_655 yes
O2 V O5 104.4(6) . . 4_566 yes
O2 V O5 104.4(6) . . 5_666 yes
O2 V O5 108.0(5) . . 8_555 yes
O5 V O5 143.5(6) 1_655 . 4_566 yes
O5 V O5 76.6(4) 1_655 . 5_666 yes
O5 V O5 108.3(4) 1_655 . 8_555 yes
O5 V O5 79.4(5) 4_566 . 5_666 yes
O5 V O5 76.6(4) 4_566 . 8_555 yes
O5 V O5 143.5(6) 5_666 . 8_555 yes
O4 Al O5 89.0(5) . . . yes
O3 Al O4 89.5(5) 2_545 . . yes
O1 Al O4 179.8(7) 3_554 . . yes
O3 Al O4 89.5(5) 7_545 . . yes
O4 Al O5 89.0(5) . . 8_555 yes
O3 Al O5 95.2(4) 2_545 . . yes
O1 Al O5 91.2(5) 3_554 . . yes
O3 Al O5 172.3(5) 7_545 . . yes
O5 Al O5 77.3(5) . . 8_555 yes
O1 Al O3 90.3(4) 3_554 . 2_545 yes
O3 Al O3 92.4(4) 2_545 . 7_545 yes
O3 Al O5 172.3(5) 2_545 . 8_555 yes
O1 Al O3 90.3(4) 3_554 . 7_545 yes
O1 Al O5 91.2(5) 3_554 . 8_555 yes
O3 Al O5 95.2(4) 7_545 . 8_555 yes
Mo O1 Al 159.5(7) . . 3_555 yes
Mo O3 Al 164.2(6) 3_554 . 2_555 yes
Mo O4 Al 170.1(8) . . . yes
V O5 Al 138.4(7) 1_455 . . yes
V O5 Al 101.4(4) 4_466 . . yes
V O5 V 103.5(5) 1_455 . 4_466 yes

loop_
_geom_bond_atom_site_label_1
_geom_bond_atom_site_label_2
_geom_bond_distance
_geom_bond_site_symmetry_1
_geom_bond_site_symmetry_2
_geom_bond_publ_flag
Mo O1 1.746(10) . . yes
Mo O4 1.737(11) . . yes
Mo O3 1.715(7) . 3_555 yes
Mo O3 1.715(7) . 6_555 yes
V O2 1.478(16) . . yes
V O5 1.804(9) . 1_655 yes
V O5 1.919(11) . 4_566 yes
V O5 1.919(11) . 5_666 yes
V O5 1.804(9) . 8_555 yes
Al O4 1.928(13) . . yes
Al O5 1.964(12) . . yes
Al O3 1.870(9) . 2_545 yes
Al O1 1.864(13) . 3_554 yes
Al O3 1.870(9) . 7_545 yes
Al O5 1.964(12) . 8_555 yes
